data_4021856
loop_
_publ_author_name
'Ruchi Shukla'
'Daniel M. Brody'
'Sergey V. Lindeman'
'Rajendra Rathore'

_publ_section_title
;
 A Practical Synthesis of Bridged Diarylacetylenes
;
_journal_name_full 'Journal of Organic Chemistry'
_journal_page_first 6124
_journal_page_last 6129
_journal_paper_doi 10.1021/jo060817w
_journal_volume 71
_journal_year 2006
_chemical_formula_sum 'C20 H18 Br2 O4'
_chemical_formula_weight 482.16
_chemical_name_systematic
; 
 ? 
;
_space_group_IT_number 14
_symmetry_cell_setting monoclinic
_symmetry_space_group_name_Hall '-P 2yn'
_symmetry_space_group_name_H-M 'P 1 21/n 1'
_atom_sites_solution_hydrogens geom
_atom_sites_solution_primary direct
_atom_sites_solution_secondary difmap
_audit_creation_method SHELXL-97
_cell_angle_alpha 90.00
_cell_angle_beta 111.7960(10)
_cell_angle_gamma 90.00
_cell_formula_units_Z 4
_cell_length_a 8.0925(7)
_cell_length_b 22.9034(19)
_cell_length_c 10.7566(9)
_cell_measurement_reflns_used 5169
_cell_measurement_temperature 100(2)
_cell_measurement_theta_max 31
_cell_measurement_theta_min 3
_cell_volume 1851.2(3)
_computing_cell_refinement 'SAINT v7.23A (Bruker, 2005)'
_computing_data_collection 'APEX2 v2.0-2 (Bruker, 2005)'
_computing_data_reduction 'SADABS-2004/1 (Bruker, 2005)'
_computing_molecular_graphics 'XP v5.1 (Bruker, 1998)'
_computing_publication_material 'XCIF v6.12 (Bruker, 2001)'
_computing_structure_refinement 'XL/SHELXTL v6.10 (Bruker, 2001)'
_computing_structure_solution 'XS/SHELXTL v6.12 (Bruker, 2001)'
_diffrn_ambient_temperature 100(2)
_diffrn_measured_fraction_theta_full 0.918
_diffrn_measured_fraction_theta_max 0.918
_diffrn_measurement_device_type 'Bruker APEX2 CCD detector'
_diffrn_measurement_method 'omega scan'
_diffrn_radiation_monochromator graphite
_diffrn_radiation_source 'fine-focus sealed tube'
_diffrn_radiation_type MoK\a
_diffrn_radiation_wavelength 0.71073
_diffrn_reflns_av_R_equivalents 0.0225
_diffrn_reflns_av_sigmaI/netI 0.0297
_diffrn_reflns_limit_h_max 11
_diffrn_reflns_limit_h_min -12
_diffrn_reflns_limit_k_max 32
_diffrn_reflns_limit_k_min 0
_diffrn_reflns_limit_l_max 15
_diffrn_reflns_limit_l_min 0
_diffrn_reflns_number 15225
_diffrn_reflns_theta_full 31.96
_diffrn_reflns_theta_max 31.96
_diffrn_reflns_theta_min 1.78
_exptl_absorpt_coefficient_mu 4.402
_exptl_absorpt_correction_T_max 0.4058
_exptl_absorpt_correction_T_min 0.2420
_exptl_absorpt_correction_type 'semi-empirical (SADABS procedure)'
_exptl_crystal_colour colorless
_exptl_crystal_density_diffrn 1.730
_exptl_crystal_density_method 'not measured'
_exptl_crystal_description prism
_exptl_crystal_F_000 960
_exptl_crystal_size_max 0.45
_exptl_crystal_size_mid 0.35
_exptl_crystal_size_min 0.25
_refine_diff_density_max 0.723
_refine_diff_density_min -0.380
_refine_diff_density_rms 0.081
_refine_ls_extinction_method none
_refine_ls_goodness_of_fit_ref 1.015
_refine_ls_hydrogen_treatment mixed
_refine_ls_matrix_type full
_refine_ls_number_parameters 235
_refine_ls_number_reflns 5866
_refine_ls_number_restraints 0
_refine_ls_restrained_S_all 1.015
_refine_ls_R_factor_all 0.0454
_refine_ls_R_factor_gt 0.0303
_refine_ls_shift/su_max 0.005
_refine_ls_shift/su_mean 0.000
_refine_ls_structure_factor_coef Fsqd
_refine_ls_weighting_details 'calc w=1/[\s^2^(Fo^2^)+(0.0406P)^2^+0.2400P] where P=(Fo^2^+2Fc^2^)/3'
_refine_ls_weighting_scheme calc
_refine_ls_wR_factor_gt 0.0692
_refine_ls_wR_factor_ref 0.0727
_reflns_number_gt 4628
_reflns_number_total 5866
_reflns_threshold_expression >2sigma(I)
_cod_data_source_file jo060817wsi20060418_111353.cif
_cod_original_sg_symbol_H-M 'P 21/n'
_cod_database_code 4021856

loop_
_symmetry_equiv_pos_as_xyz
'x, y, z'
'-x+1/2, y+1/2, -z+1/2'
'-x, -y, -z'
'x-1/2, -y-1/2, z-1/2'

loop_
_atom_site_label
_atom_site_type_symbol
_atom_site_fract_x
_atom_site_fract_y
_atom_site_fract_z
_atom_site_U_iso_or_equiv
_atom_site_adp_type
_atom_site_occupancy
_atom_site_symmetry_multiplicity
_atom_site_calc_flag
_atom_site_refinement_flags
Br1 Br 0.08408(3) 0.638361(8) 0.085190(19) 0.02745(6) Uani 1 1 d .
Br2 Br 0.74127(3) 0.103910(8) 0.138497(18) 0.02593(6) Uani 1 1 d .
O1 O 0.03231(18) 0.56422(6) -0.15324(12) 0.0253(3) Uani 1 1 d .
O2 O 0.55199(18) 0.47589(6) 0.30472(13) 0.0250(3) Uani 1 1 d .
O3 O 0.54677(18) 0.29953(6) 0.30020(12) 0.0241(3) Uani 1 1 d .
O4 O 0.66566(19) 0.17835(6) -0.10350(12) 0.0249(3) Uani 1 1 d .
C1 C 0.4959(3) 0.35751(8) 0.07027(17) 0.0214(4) Uani 1 1 d .
C2 C 0.4403(2) 0.40625(8) 0.06784(17) 0.0218(4) Uani 1 1 d .
C3 C 0.3657(2) 0.46242(8) 0.07065(17) 0.0193(3) Uani 1 1 d .
C4 C 0.2370(2) 0.48562(8) -0.04635(17) 0.0201(3) Uani 1 1 d .
H4A H 0.2056 0.4646 -0.1281 0.024 Uiso 1 1 calc R
C5 C 0.1556(2) 0.53841(8) -0.04442(17) 0.0193(3) Uani 1 1 d .
C6 C 0.2014(2) 0.56804(8) 0.07768(18) 0.0200(3) Uani 1 1 d .
C7 C 0.3304(2) 0.54658(8) 0.19289(17) 0.0214(4) Uani 1 1 d .
H7A H 0.3613 0.5678 0.2743 0.026 Uiso 1 1 calc R
C8 C 0.4148(2) 0.49433(8) 0.19034(17) 0.0199(3) Uani 1 1 d .
C9 C 0.0012(3) 0.53736(9) -0.28037(18) 0.0283(4) Uani 1 1 d .
H9A H -0.0905 0.5593 -0.3509 0.042 Uiso 1 1 calc R
H9B H -0.0388 0.4971 -0.2792 0.042 Uiso 1 1 calc R
H9C H 0.1117 0.5374 -0.2979 0.042 Uiso 1 1 calc R
C10 C 0.5065(3) 0.42798(8) 0.37373(18) 0.0232(4) Uani 1 1 d .
H10A H 0.4298 0.3997 0.3079 0.028 Uiso 1 1 calc R
H10B H 0.4402 0.4428 0.4282 0.028 Uiso 1 1 calc R
C11 C 0.6755(3) 0.39852(8) 0.46270(18) 0.0252(4) Uani 1 1 d .
H11A H 0.7416 0.4250 0.5375 0.030 Uiso 1 1 calc R
H11B H 0.7515 0.3906 0.4107 0.030 Uiso 1 1 calc R
C12 C 0.6361(3) 0.34086(8) 0.51954(17) 0.0245(4) Uani 1 1 d .
H12A H 0.7207 0.3363 0.6131 0.029 Uiso 1 1 calc R
H12B H 0.5144 0.3425 0.5207 0.029 Uiso 1 1 calc R
C13 C 0.6509(3) 0.28821(8) 0.43868(17) 0.0240(4) Uani 1 1 d .
H13A H 0.7768 0.2815 0.4508 0.029 Uiso 1 1 calc R
H13B H 0.6059 0.2529 0.4690 0.029 Uiso 1 1 calc R
C14 C 0.5861(2) 0.26917(8) 0.20563(17) 0.0198(3) Uani 1 1 d .
C15 C 0.6453(2) 0.21176(8) 0.22162(17) 0.0208(3) Uani 1 1 d .
H15A H 0.6686 0.1922 0.3043 0.025 Uiso 1 1 calc R
C16 C 0.6702(2) 0.18317(8) 0.11634(17) 0.0197(3) Uani 1 1 d .
C17 C 0.6401(2) 0.21095(8) -0.00590(17) 0.0187(3) Uani 1 1 d .
C18 C 0.5855(2) 0.26887(8) -0.02012(17) 0.0187(3) Uani 1 1 d .
H18A H 0.5669 0.2887 -0.1018 0.022 Uiso 1 1 calc R
C19 C 0.5574(2) 0.29845(8) 0.08459(17) 0.0188(3) Uani 1 1 d .
C20 C 0.6173(3) 0.20433(9) -0.23368(17) 0.0268(4) Uani 1 1 d .
H20A H 0.6420 0.1768 -0.2943 0.040 Uiso 1 1 calc R
H20B H 0.6868 0.2401 -0.2270 0.040 Uiso 1 1 calc R
H20C H 0.4902 0.2139 -0.2686 0.040 Uiso 1 1 calc R

loop_
_atom_site_aniso_label
_atom_site_aniso_U_11
_atom_site_aniso_U_22
_atom_site_aniso_U_33
_atom_site_aniso_U_23
_atom_site_aniso_U_13
_atom_site_aniso_U_12
Br1 0.03206(12) 0.01990(10) 0.02927(10) -0.00410(7) 0.01007(8) 0.00534(7)
Br2 0.03438(12) 0.01945(9) 0.02547(9) 0.00532(7) 0.01288(8) 0.00644(7)
O1 0.0305(8) 0.0227(7) 0.0196(6) 0.0003(5) 0.0055(5) 0.0061(6)
O2 0.0212(7) 0.0224(6) 0.0248(6) 0.0017(5) 0.0008(5) -0.0034(5)
O3 0.0246(7) 0.0298(7) 0.0169(6) -0.0020(5) 0.0065(5) 0.0053(6)
O4 0.0350(8) 0.0210(6) 0.0183(6) 0.0011(5) 0.0095(6) 0.0072(6)
C1 0.0221(9) 0.0223(9) 0.0194(8) -0.0021(6) 0.0071(7) -0.0005(7)
C2 0.0216(9) 0.0222(9) 0.0213(8) -0.0003(6) 0.0074(7) -0.0006(7)
C3 0.0195(9) 0.0168(8) 0.0236(8) -0.0002(6) 0.0101(7) -0.0014(7)
C4 0.0233(9) 0.0184(8) 0.0199(8) -0.0010(6) 0.0095(7) -0.0008(7)
C5 0.0195(9) 0.0187(8) 0.0207(8) 0.0010(6) 0.0086(7) -0.0009(7)
C6 0.0215(9) 0.0149(8) 0.0248(8) -0.0021(6) 0.0099(7) 0.0006(7)
C7 0.0224(9) 0.0205(8) 0.0212(8) -0.0041(7) 0.0079(7) -0.0036(7)
C8 0.0174(9) 0.0190(8) 0.0215(8) -0.0008(6) 0.0050(7) -0.0021(7)
C9 0.0331(11) 0.0297(10) 0.0199(8) 0.0014(7) 0.0072(8) 0.0041(8)
C10 0.0224(9) 0.0248(9) 0.0200(8) 0.0005(7) 0.0049(7) 0.0000(7)
C11 0.0236(10) 0.0266(10) 0.0206(8) -0.0021(7) 0.0025(7) -0.0021(8)
C12 0.0270(10) 0.0278(10) 0.0172(8) -0.0006(7) 0.0065(7) 0.0016(8)
C13 0.0273(10) 0.0262(9) 0.0177(8) 0.0019(7) 0.0074(7) 0.0022(8)
C14 0.0170(9) 0.0234(9) 0.0192(7) -0.0014(6) 0.0071(7) -0.0010(7)
C15 0.0204(9) 0.0228(9) 0.0199(8) 0.0021(7) 0.0085(7) -0.0005(7)
C16 0.0181(9) 0.0182(8) 0.0221(8) 0.0014(6) 0.0068(7) 0.0007(7)
C17 0.0177(8) 0.0181(8) 0.0190(7) -0.0005(6) 0.0055(6) 0.0008(7)
C18 0.0171(8) 0.0201(8) 0.0185(7) 0.0015(6) 0.0060(7) 0.0016(7)
C19 0.0168(9) 0.0176(8) 0.0200(7) -0.0017(6) 0.0045(7) -0.0010(6)
C20 0.0343(11) 0.0289(10) 0.0168(8) 0.0017(7) 0.0089(8) 0.0070(8)

loop_
_atom_type_symbol
_atom_type_description
_atom_type_scat_dispersion_real
_atom_type_scat_dispersion_imag
_atom_type_scat_source
C C 0.0033 0.0016 'International Tables Vol C Tables 4.2.6.8 and 6.1.1.4'
H H 0.0000 0.0000 'International Tables Vol C Tables 4.2.6.8 and 6.1.1.4'
O O 0.0106 0.0060 'International Tables Vol C Tables 4.2.6.8 and 6.1.1.4'
Br Br -0.2901 2.4595 'International Tables Vol C Tables 4.2.6.8 and 6.1.1.4'

loop_
_geom_angle_atom_site_label_1
_geom_angle_atom_site_label_2
_geom_angle_atom_site_label_3
_geom_angle
C5 O1 C9 116.58(14)
C8 O2 C10 114.53(14)
C14 O3 C13 118.17(14)
C17 O4 C20 117.33(14)
C2 C1 C19 174.26(19)
C1 C2 C3 175.4(2)
C8 C3 C4 119.18(16)
C8 C3 C2 120.74(16)
C4 C3 C2 120.04(16)
C5 C4 C3 121.09(16)
O1 C5 C4 124.72(16)
O1 C5 C6 116.80(16)
C4 C5 C6 118.47(16)
C7 C6 C5 121.20(16)
C7 C6 Br1 119.35(13)
C5 C6 Br1 119.45(13)
C6 C7 C8 120.29(16)
O2 C8 C7 119.07(15)
O2 C8 C3 121.19(16)
C7 C8 C3 119.67(16)
O2 C10 C11 108.76(15)
C10 C11 C12 111.35(16)
C13 C12 C11 112.49(15)
O3 C13 C12 108.08(15)
O3 C14 C15 123.78(16)
O3 C14 C19 116.34(16)
C15 C14 C19 119.84(16)
C16 C15 C14 119.64(16)
C15 C16 C17 121.73(16)
C15 C16 Br2 118.68(13)
C17 C16 Br2 119.58(13)
O4 C17 C18 124.80(15)
O4 C17 C16 116.81(15)
C18 C17 C16 118.39(16)
C17 C18 C19 120.83(16)
C14 C19 C18 119.53(16)
C14 C19 C1 118.85(15)
C18 C19 C1 121.60(15)

loop_
_geom_bond_atom_site_label_1
_geom_bond_atom_site_label_2
_geom_bond_distance
Br1 C6 1.8866(17)
Br2 C16 1.8923(18)
O1 C5 1.359(2)
O1 C9 1.434(2)
O2 C8 1.382(2)
O2 C10 1.447(2)
O3 C14 1.364(2)
O3 C13 1.437(2)
O4 C17 1.365(2)
O4 C20 1.436(2)
C1 C2 1.200(3)
C1 C19 1.430(2)
C2 C3 1.426(3)
C3 C8 1.403(2)
C3 C4 1.406(2)
C4 C5 1.381(2)
C5 C6 1.400(2)
C6 C7 1.381(3)
C7 C8 1.384(3)
C10 C11 1.507(3)
C11 C12 1.538(3)
C12 C13 1.517(3)
C14 C15 1.388(3)
C14 C19 1.405(2)
C15 C16 1.386(2)
C16 C17 1.398(2)
C17 C18 1.389(2)
C18 C19 1.403(2)

loop_
_cod_related_entry_id
_cod_related_entry_database
_cod_related_entry_code
1 ChemSpider 10025404
